data_4109839
loop_
_publ_author_name
'Peng Wang'
'Jian-Ping Ma'
'Yu-Bin Dong'
'Ru-Qi Huang'

_publ_section_title
;
 Tunable Luminescent Lanthanide Coordination Polymers Based on Reversible
 Solid-State Ion-Exchange Monitored by Ion-Dependent Photoinduced Emission
 Spectra
;
_journal_name_full 'Journal of the American Chemical Society'
_journal_page_first 10620
_journal_page_last 10621
_journal_paper_doi 10.1021/ja072442h
_journal_volume 129
_journal_year 2007
_chemical_formula_sum 'C64 H54 La2 Mn N16 O23'
_chemical_formula_weight 1747.99
_chemical_name_systematic
; 
 ? 
;
_space_group_IT_number 2
_symmetry_cell_setting triclinic
_symmetry_space_group_name_Hall '-P 1'
_symmetry_space_group_name_H-M 'P -1'
_atom_sites_solution_hydrogens geom
_atom_sites_solution_primary direct
_atom_sites_solution_secondary difmap
_audit_creation_method SHELXL-97
_cell_angle_alpha 76.8040(10)
_cell_angle_beta 84.6520(10)
_cell_angle_gamma 89.4380(10)
_cell_formula_units_Z 1
_cell_length_a 11.0587(12)
_cell_length_b 11.3607(13)
_cell_length_c 13.9423(15)
_cell_measurement_reflns_used 6457
_cell_measurement_temperature 298(2)
_cell_measurement_theta_max 28.178
_cell_measurement_theta_min 2.493
_cell_volume 1697.8(3)
_computing_cell_refinement 'Bruker SMART'
_computing_data_collection 'Bruker SMART'
_computing_data_reduction 'Bruker SAINT'
_computing_molecular_graphics 'Bruker SHELXTL'
_computing_publication_material 'Bruker SHELXTL'
_computing_structure_refinement 'SHELXL-97 (Sheldrick, 1997)'
_computing_structure_solution 'SHELXS-97 (Sheldrick, 1990)'
_diffrn_ambient_temperature 298(2)
_diffrn_measured_fraction_theta_full 0.975
_diffrn_measured_fraction_theta_max 0.975
_diffrn_measurement_device_type 'CCD area detector'
_diffrn_measurement_method 'phi and omega scans'
_diffrn_radiation_monochromator graphite
_diffrn_radiation_source 'fine-focus sealed tube'
_diffrn_radiation_type MoK\a
_diffrn_radiation_wavelength 0.71073
_diffrn_reflns_av_R_equivalents 0.0210
_diffrn_reflns_av_sigmaI/netI 0.0403
_diffrn_reflns_limit_h_max 13
_diffrn_reflns_limit_h_min -11
_diffrn_reflns_limit_k_max 13
_diffrn_reflns_limit_k_min -11
_diffrn_reflns_limit_l_max 16
_diffrn_reflns_limit_l_min -16
_diffrn_reflns_number 8890
_diffrn_reflns_theta_full 25.50
_diffrn_reflns_theta_max 25.50
_diffrn_reflns_theta_min 1.84
_exptl_absorpt_coefficient_mu 1.511
_exptl_absorpt_correction_T_max 0.7521
_exptl_absorpt_correction_T_min 0.6276
_exptl_absorpt_correction_type multi-scan
_exptl_absorpt_process_details sadabs
_exptl_crystal_colour colourless
_exptl_crystal_density_diffrn 1.710
_exptl_crystal_description block
_exptl_crystal_F_000 873
_exptl_crystal_size_max 0.34
_exptl_crystal_size_mid 0.26
_exptl_crystal_size_min 0.20
_refine_diff_density_max 1.204
_refine_diff_density_min -0.643
_refine_diff_density_rms 0.108
_refine_ls_extinction_method none
_refine_ls_goodness_of_fit_ref 1.078
_refine_ls_hydrogen_treatment constr
_refine_ls_matrix_type full
_refine_ls_number_parameters 484
_refine_ls_number_reflns 6175
_refine_ls_number_restraints 0
_refine_ls_restrained_S_all 1.078
_refine_ls_R_factor_all 0.0388
_refine_ls_R_factor_gt 0.0367
_refine_ls_shift/su_max 0.002
_refine_ls_shift/su_mean 0.000
_refine_ls_structure_factor_coef Fsqd
_refine_ls_weighting_details 'calc w=1/[\s^2^(Fo^2^)+(0.0500P)^2^+2.8565P] where P=(Fo^2^+2Fc^2^)/3'
_refine_ls_weighting_scheme calc
_refine_ls_wR_factor_gt 0.0953
_refine_ls_wR_factor_ref 0.0965
_reflns_number_gt 5840
_reflns_number_total 6175
_reflns_threshold_expression >2sigma(I)
_cod_data_source_file ja072442hsi20070407_101408.cif
_cod_data_source_block 1
_cod_database_code 4109839

loop_
_symmetry_equiv_pos_as_xyz
'x, y, z'
'-x, -y, -z'

loop_
_atom_site_label
_atom_site_type_symbol
_atom_site_fract_x
_atom_site_fract_y
_atom_site_fract_z
_atom_site_U_iso_or_equiv
_atom_site_adp_type
_atom_site_occupancy
_atom_site_symmetry_multiplicity
_atom_site_calc_flag
_atom_site_refinement_flags
La1 La 0.952971(18) 0.895350(18) 0.905321(14) 0.01885(9) Uani 1 1 d .
Mn1 Mn 0.0000 0.0000 0.5000 0.02279(18) Uani 1 2 d S
C1 C 0.7334(4) 0.8106(4) 0.8343(3) 0.0280(9) Uani 1 1 d .
C2 C 0.6137(4) 0.7826(4) 0.8004(3) 0.0276(8) Uani 1 1 d .
C3 C 0.5237(5) 0.7205(6) 0.8683(4) 0.0522(14) Uani 1 1 d .
H3 H 0.5380 0.6934 0.9343 0.063 Uiso 1 1 calc R
C4 C 0.4126(5) 0.6991(7) 0.8375(4) 0.075(2) Uani 1 1 d .
H4 H 0.3514 0.6592 0.8833 0.090 Uiso 1 1 calc R
C5 C 0.3916(5) 0.7369(6) 0.7381(4) 0.0553(15) Uani 1 1 d .
H5 H 0.3167 0.7220 0.7176 0.066 Uiso 1 1 calc R
C6 C 0.4829(4) 0.7970(4) 0.6701(3) 0.0302(9) Uani 1 1 d .
C7 C 0.5928(3) 0.8209(4) 0.7021(3) 0.0268(8) Uani 1 1 d .
H7 H 0.6532 0.8632 0.6569 0.032 Uiso 1 1 calc R
C8 C 0.4551(3) 0.8391(4) 0.5669(3) 0.0280(8) Uani 1 1 d .
C9 C 0.4635(3) 0.8795(4) 0.4053(3) 0.0257(8) Uani 1 1 d .
C10 C 0.5007(4) 0.8859(4) 0.2998(3) 0.0288(9) Uani 1 1 d .
C11 C 0.4144(4) 0.8541(5) 0.2437(4) 0.0463(12) Uani 1 1 d .
H11 H 0.3366 0.8307 0.2727 0.056 Uiso 1 1 calc R
C12 C 0.4444(5) 0.8573(6) 0.1448(4) 0.0613(17) Uani 1 1 d .
H12 H 0.3871 0.8340 0.1077 0.074 Uiso 1 1 calc R
C13 C 0.5588(4) 0.8949(5) 0.1003(4) 0.0472(13) Uani 1 1 d .
H13 H 0.5788 0.8959 0.0339 0.057 Uiso 1 1 calc R
C14 C 0.6434(4) 0.9311(4) 0.1551(3) 0.0290(9) Uani 1 1 d .
C15 C 0.6147(3) 0.9284(4) 0.2548(3) 0.0270(8) Uani 1 1 d .
H15 H 0.6711 0.9546 0.2911 0.032 Uiso 1 1 calc R
C16 C 0.7665(4) 0.9727(4) 0.1034(3) 0.0308(9) Uani 1 1 d .
C17 C 1.0716(4) 0.8307(4) 0.1541(3) 0.0251(8) Uani 1 1 d .
C18 C 1.1252(4) 0.7076(4) 0.1856(3) 0.0257(8) Uani 1 1 d .
C19 C 1.1757(4) 0.6453(4) 0.1169(3) 0.0377(10) Uani 1 1 d .
H19 H 1.1762 0.6794 0.0496 0.045 Uiso 1 1 calc R
C20 C 1.2250(5) 0.5328(5) 0.1489(3) 0.0458(13) Uani 1 1 d .
H20 H 1.2604 0.4922 0.1028 0.055 Uiso 1 1 calc R
C21 C 1.2224(4) 0.4797(4) 0.2486(3) 0.0375(10) Uani 1 1 d .
H21 H 1.2551 0.4035 0.2695 0.045 Uiso 1 1 calc R
C22 C 1.1704(4) 0.5414(4) 0.3174(3) 0.0269(8) Uani 1 1 d .
C23 C 1.1243(4) 0.6554(3) 0.2858(3) 0.0244(8) Uani 1 1 d .
H23 H 1.0923 0.6976 0.3320 0.029 Uiso 1 1 calc R
C24 C 1.1588(4) 0.4810(3) 0.4227(3) 0.0256(8) Uani 1 1 d .
C25 C 1.1527(4) 0.4459(3) 0.5835(3) 0.0259(8) Uani 1 1 d .
C26 C 1.1578(4) 0.4619(3) 0.6848(3) 0.0258(8) Uani 1 1 d .
C27 C 1.1989(4) 0.3669(4) 0.7562(3) 0.0351(10) Uani 1 1 d .
H27 H 1.2294 0.2976 0.7383 0.042 Uiso 1 1 calc R
C28 C 1.1943(4) 0.3763(4) 0.8534(3) 0.0370(10) Uani 1 1 d .
H28 H 1.2223 0.3130 0.9007 0.044 Uiso 1 1 calc R
C29 C 1.1484(4) 0.4786(4) 0.8815(3) 0.0307(9) Uani 1 1 d .
H29 H 1.1448 0.4839 0.9473 0.037 Uiso 1 1 calc R
C30 C 1.1075(3) 0.5744(3) 0.8092(3) 0.0237(8) Uani 1 1 d .
C31 C 1.1124(4) 0.5661(3) 0.7117(3) 0.0247(8) Uani 1 1 d .
H31 H 1.0856 0.6298 0.6641 0.030 Uiso 1 1 calc R
C32 C 1.0581(4) 0.6864(4) 0.8382(3) 0.0252(8) Uani 1 1 d .
N1 N 0.3542(3) 0.9080(3) 0.4389(2) 0.0283(7) Uani 1 1 d .
N2 N 0.3492(3) 0.8832(3) 0.5407(3) 0.0302(8) Uani 1 1 d .
N3 N 0.5296(3) 0.8381(3) 0.4836(2) 0.0276(7) Uani 1 1 d .
N4 N 0.6440(3) 0.7844(5) 0.4806(3) 0.0512(12) Uani 1 1 d .
N5 N 1.2287(4) 0.6473(3) 0.4938(3) 0.0458(10) Uani 1 1 d .
N6 N 1.1759(3) 0.5340(3) 0.4993(2) 0.0271(7) Uani 1 1 d .
N7 N 1.1231(4) 0.3444(3) 0.5611(2) 0.0313(8) Uani 1 1 d .
N8 N 1.1261(3) 0.3673(3) 0.4584(2) 0.0301(8) Uani 1 1 d .
O1 O 0.8327(3) 1.0317(3) 0.1445(2) 0.0391(7) Uani 1 1 d .
O2 O 0.7935(3) 0.9454(3) 0.0219(2) 0.0448(8) Uani 1 1 d .
O3 O 0.7986(3) 0.8932(3) 0.7777(2) 0.0405(8) Uani 1 1 d .
O4 O 0.7643(3) 0.7530(3) 0.9149(2) 0.0390(7) Uani 1 1 d .
O5 O 1.0348(3) 0.7763(3) 0.7719(2) 0.0357(7) Uani 1 1 d .
O6 O 1.0417(3) 0.6872(3) 0.9276(2) 0.0397(8) Uani 1 1 d .
O7 O 1.0629(3) 0.8984(3) 0.2143(2) 0.0361(7) Uani 1 1 d .
O8 O 1.0374(3) 0.8656(3) 0.0687(2) 0.0328(7) Uani 1 1 d .
O9 O 0.1152(3) 0.1466(3) 0.4153(2) 0.0389(7) Uani 1 1 d .
H9A H 0.1312 0.1370 0.3590 0.058 Uiso 1 1 d R
O10 O 0.1304(3) -0.0433(4) 0.6099(2) 0.0473(9) Uani 1 1 d .
H10A H 0.0971 -0.0849 0.6613 0.071 Uiso 1 1 d R
O11 O -0.1067(3) 0.1049(2) 0.5933(2) 0.0287(6) Uani 1 1 d .
H11A H -0.0715 0.1055 0.6424 0.043 Uiso 1 1 d R
H9B H 0.0803 0.2122 0.4212 0.043 Uiso 1 1 d R
H5B H 1.1747 0.7047 0.4743 0.043 Uiso 1 1 d R
H11B H -0.1747 0.0762 0.5854 0.043 Uiso 1 1 d R
H4A H 0.7081 0.8332 0.4698 0.043 Uiso 1 1 d R
H10B H 0.1851 -0.0742 0.5769 0.043 Uiso 1 1 d R
H4B H 0.6569 0.7198 0.5302 0.043 Uiso 1 1 d R
H5A H 1.2948 0.6621 0.4506 0.043 Uiso 1 1 d R
O12 O 0.4804(17) 0.546(2) 0.4066(12) 0.217(11) Uani 0.50 1 d P
H12A H 0.4612 0.5358 0.3513 0.326 Uiso 0.50 1 d PR
H12B H 0.5575 0.5484 0.4038 0.326 Uiso 0.50 1 d PR

loop_
_atom_site_aniso_label
_atom_site_aniso_U_11
_atom_site_aniso_U_22
_atom_site_aniso_U_33
_atom_site_aniso_U_23
_atom_site_aniso_U_13
_atom_site_aniso_U_12
La1 0.01884(13) 0.02135(13) 0.01699(13) -0.00525(8) -0.00255(8) -0.00200(8)
Mn1 0.0192(4) 0.0242(4) 0.0237(4) -0.0037(3) 0.0000(3) -0.0002(3)
C1 0.025(2) 0.032(2) 0.027(2) -0.0087(17) -0.0034(16) -0.0015(17)
C2 0.023(2) 0.031(2) 0.028(2) -0.0069(17) -0.0040(16) -0.0042(16)
C3 0.037(3) 0.084(4) 0.030(2) 0.003(2) -0.007(2) -0.021(3)
C4 0.045(3) 0.130(6) 0.035(3) 0.010(3) -0.002(2) -0.049(4)
C5 0.031(3) 0.089(4) 0.043(3) -0.006(3) -0.008(2) -0.029(3)
C6 0.0208(19) 0.039(2) 0.031(2) -0.0084(18) -0.0039(16) -0.0023(17)
C7 0.0202(19) 0.030(2) 0.030(2) -0.0071(17) -0.0011(16) 0.0001(16)
C8 0.0188(19) 0.033(2) 0.033(2) -0.0093(17) -0.0044(16) -0.0021(16)
C9 0.0156(18) 0.032(2) 0.030(2) -0.0088(17) -0.0024(15) -0.0034(15)
C10 0.0198(19) 0.034(2) 0.033(2) -0.0093(18) 0.0005(16) -0.0003(16)
C11 0.025(2) 0.077(4) 0.039(3) -0.019(3) 0.0020(19) -0.015(2)
C12 0.035(3) 0.114(5) 0.041(3) -0.029(3) 0.001(2) -0.029(3)
C13 0.036(3) 0.077(4) 0.033(2) -0.023(2) 0.000(2) -0.009(2)
C14 0.022(2) 0.029(2) 0.037(2) -0.0118(17) 0.0022(17) -0.0020(16)
C15 0.0171(18) 0.032(2) 0.034(2) -0.0128(17) -0.0028(16) 0.0001(15)
C16 0.022(2) 0.031(2) 0.039(2) -0.0106(18) 0.0057(17) 0.0010(17)
C17 0.026(2) 0.027(2) 0.0220(19) -0.0042(16) -0.0042(15) -0.0046(16)
C18 0.028(2) 0.027(2) 0.0236(19) -0.0060(16) -0.0070(16) -0.0020(16)
C19 0.048(3) 0.045(3) 0.021(2) -0.0088(19) -0.0082(19) 0.011(2)
C20 0.062(3) 0.052(3) 0.028(2) -0.019(2) -0.007(2) 0.023(3)
C21 0.046(3) 0.037(2) 0.033(2) -0.0132(19) -0.011(2) 0.015(2)
C22 0.033(2) 0.024(2) 0.024(2) -0.0064(16) -0.0059(16) -0.0002(16)
C23 0.033(2) 0.0197(18) 0.0224(19) -0.0073(15) -0.0043(16) 0.0003(15)
C24 0.031(2) 0.0215(19) 0.026(2) -0.0085(16) -0.0063(16) 0.0039(16)
C25 0.031(2) 0.0202(19) 0.025(2) -0.0039(15) -0.0018(16) 0.0052(16)
C26 0.032(2) 0.0218(19) 0.024(2) -0.0051(15) -0.0024(16) -0.0012(16)
C27 0.046(3) 0.025(2) 0.034(2) -0.0062(18) -0.0035(19) 0.0087(19)
C28 0.047(3) 0.030(2) 0.029(2) 0.0030(18) -0.008(2) 0.006(2)
C29 0.037(2) 0.032(2) 0.024(2) -0.0102(17) 0.0014(17) -0.0068(18)
C30 0.0234(19) 0.0235(19) 0.0247(19) -0.0066(15) -0.0022(15) -0.0010(15)
C31 0.026(2) 0.0223(19) 0.025(2) -0.0041(15) -0.0056(16) 0.0019(15)
C32 0.026(2) 0.027(2) 0.024(2) -0.0083(16) -0.0040(15) -0.0021(16)
N1 0.0184(16) 0.040(2) 0.0262(17) -0.0064(15) -0.0013(13) -0.0008(14)
N2 0.0165(16) 0.044(2) 0.0306(18) -0.0092(16) -0.0014(13) 0.0003(14)
N3 0.0167(16) 0.039(2) 0.0285(18) -0.0106(15) -0.0025(13) 0.0014(14)
N4 0.0216(19) 0.080(3) 0.050(3) -0.009(2) -0.0061(17) 0.019(2)
N5 0.071(3) 0.0258(19) 0.041(2) -0.0060(16) -0.012(2) -0.0151(19)
N6 0.041(2) 0.0163(15) 0.0253(17) -0.0063(13) -0.0062(15) 0.0008(14)
N7 0.048(2) 0.0216(17) 0.0257(18) -0.0082(14) -0.0022(15) 0.0029(15)
N8 0.045(2) 0.0188(16) 0.0273(18) -0.0068(14) -0.0060(15) 0.0018(15)
O1 0.0222(15) 0.0507(19) 0.0460(18) -0.0178(15) 0.0062(13) -0.0129(14)
O2 0.0321(17) 0.061(2) 0.046(2) -0.0270(17) 0.0095(14) -0.0036(15)
O3 0.0286(16) 0.051(2) 0.0365(17) 0.0062(15) -0.0110(13) -0.0145(14)
O4 0.0420(18) 0.0431(18) 0.0300(16) 0.0001(14) -0.0133(14) -0.0152(14)
O5 0.056(2) 0.0256(15) 0.0251(15) -0.0072(12) -0.0013(14) 0.0077(14)
O6 0.063(2) 0.0365(17) 0.0228(15) -0.0111(13) -0.0089(14) 0.0142(15)
O7 0.060(2) 0.0235(15) 0.0269(15) -0.0058(12) -0.0151(14) 0.0041(14)
O8 0.0462(18) 0.0287(15) 0.0238(15) -0.0031(12) -0.0126(13) 0.0047(13)
O9 0.058(2) 0.0279(16) 0.0317(16) -0.0120(13) 0.0071(14) -0.0137(14)
O10 0.0312(17) 0.082(3) 0.0243(16) -0.0050(16) 0.0006(13) 0.0176(17)
O11 0.0274(14) 0.0320(15) 0.0310(15) -0.0145(12) -0.0079(12) 0.0026(12)
O12 0.144(16) 0.39(3) 0.111(12) -0.044(16) -0.031(11) 0.102(19)

loop_
_atom_type_symbol
_atom_type_description
_atom_type_scat_dispersion_real
_atom_type_scat_dispersion_imag
_atom_type_scat_source
C C 0.0033 0.0016 'International Tables Vol C Tables 4.2.6.8 and 6.1.1.4'
H H 0.0000 0.0000 'International Tables Vol C Tables 4.2.6.8 and 6.1.1.4'
N N 0.0061 0.0033 'International Tables Vol C Tables 4.2.6.8 and 6.1.1.4'
O O 0.0106 0.0060 'International Tables Vol C Tables 4.2.6.8 and 6.1.1.4'
La La -0.2871 2.4523 'International Tables Vol C Tables 4.2.6.8 and 6.1.1.4'
Mn Mn 0.3368 0.7283 'International Tables Vol C Tables 4.2.6.8 and 6.1.1.4'

loop_
_geom_angle_atom_site_label_1
_geom_angle_atom_site_label_2
_geom_angle_atom_site_label_3
_geom_angle
_geom_angle_site_symmetry_1
_geom_angle_site_symmetry_3
O2 La1 O8 72.65(11) 1_556 1_556
O2 La1 O1 132.87(11) 1_556 2_776
O8 La1 O1 78.18(11) 1_556 2_776
O2 La1 O6 122.15(12) 1_556 .
O8 La1 O6 77.28(9) 1_556 .
O1 La1 O6 85.05(11) 2_776 .
O2 La1 O7 91.92(11) 1_556 2_776
O8 La1 O7 123.96(9) 1_556 2_776
O1 La1 O7 74.69(11) 2_776 2_776
O6 La1 O7 145.26(10) . 2_776
O2 La1 O3 91.02(11) 1_556 .
O8 La1 O3 159.43(10) 1_556 .
O1 La1 O3 122.39(10) 2_776 .
O6 La1 O3 102.30(11) . .
O7 La1 O3 67.59(10) 2_776 .
O2 La1 O4 71.12(11) 1_556 .
O8 La1 O4 111.39(10) 1_556 .
O1 La1 O4 155.64(11) 2_776 .
O6 La1 O4 75.85(11) . .
O7 La1 O4 113.47(10) 2_776 .
O3 La1 O4 49.87(9) . .
O2 La1 O5 151.98(11) 1_556 .
O8 La1 O5 122.05(9) 1_556 .
O1 La1 O5 75.15(10) 2_776 .
O6 La1 O5 50.17(9) . .
O7 La1 O5 96.76(9) 2_776 .
O3 La1 O5 68.16(11) . .
O4 La1 O5 80.99(11) . .
O2 La1 O8 64.99(11) 1_556 2_776
O8 La1 O8 77.95(9) 1_556 2_776
O1 La1 O8 73.35(10) 2_776 2_776
O6 La1 O8 149.90(10) . 2_776
O7 La1 O8 47.66(8) 2_776 2_776
O3 La1 O8 106.89(10) . 2_776
O4 La1 O8 129.71(10) . 2_776
O5 La1 O8 137.53(9) . 2_776
O2 La1 C32 140.80(12) 1_556 .
O8 La1 C32 99.97(10) 1_556 .
O1 La1 C32 79.72(11) 2_776 .
O6 La1 C32 24.91(10) . .
O7 La1 C32 121.55(10) 2_776 .
O3 La1 C32 84.66(11) . .
O4 La1 C32 76.60(11) . .
O5 La1 C32 25.27(10) . .
O8 La1 C32 152.86(10) 2_776 .
O2 La1 C1 78.51(11) 1_556 .
O8 La1 C1 135.18(11) 1_556 .
O1 La1 C1 144.30(11) 2_776 .
O6 La1 C1 90.46(11) . .
O7 La1 C1 90.02(11) 2_776 .
O3 La1 C1 25.20(10) . .
O4 La1 C1 24.80(10) . .
O5 La1 C1 74.91(11) . .
O8 La1 C1 119.29(10) 2_776 .
C32 La1 C1 81.49(11) . .
O2 La1 C17 74.48(11) 1_556 2_776
O8 La1 C17 102.24(10) 1_556 2_776
O1 La1 C17 76.61(11) 2_776 2_776
O6 La1 C17 161.28(11) . 2_776
O7 La1 C17 23.96(10) 2_776 2_776
O3 La1 C17 84.71(10) . 2_776
O4 La1 C17 120.61(10) . 2_776
O5 La1 C17 119.67(10) . 2_776
O8 La1 C17 24.37(9) 2_776 2_776
C32 La1 C17 143.20(11) . 2_776
C1 La1 C17 102.16(11) . 2_776
O9 Mn1 O9 180.00(12) . 2_556
O9 Mn1 O10 89.56(14) . 2_556
O9 Mn1 O10 90.44(14) 2_556 2_556
O9 Mn1 O10 90.44(14) . .
O9 Mn1 O10 89.56(14) 2_556 .
O10 Mn1 O10 180.00(12) 2_556 .
O9 Mn1 O11 97.24(11) . .
O9 Mn1 O11 82.76(11) 2_556 .
O10 Mn1 O11 90.07(11) 2_556 .
O10 Mn1 O11 89.93(11) . .
O9 Mn1 O11 82.76(11) . 2_556
O9 Mn1 O11 97.24(11) 2_556 2_556
O10 Mn1 O11 89.93(11) 2_556 2_556
O10 Mn1 O11 90.07(11) . 2_556
O11 Mn1 O11 180.0 . 2_556
O4 C1 O3 122.7(4) . .
O4 C1 C2 119.9(4) . .
O3 C1 C2 117.4(4) . .
O4 C1 La1 62.7(2) . .
O3 C1 La1 60.6(2) . .
C2 C1 La1 172.4(3) . .
C7 C2 C3 119.9(4) . .
C7 C2 C1 120.1(4) . .
C3 C2 C1 120.0(4) . .
C4 C3 C2 119.7(5) . .
C4 C3 H3 120.1 . .
C2 C3 H3 120.1 . .
C3 C4 C5 120.4(5) . .
C3 C4 H4 119.8 . .
C5 C4 H4 119.8 . .
C6 C5 C4 119.6(4) . .
C6 C5 H5 120.2 . .
C4 C5 H5 120.2 . .
C7 C6 C5 119.5(4) . .
C7 C6 C8 122.7(4) . .
C5 C6 C8 117.7(4) . .
C2 C7 C6 120.8(4) . .
C2 C7 H7 119.6 . .
C6 C7 H7 119.6 . .
N2 C8 N3 108.6(4) . .
N2 C8 C6 123.9(4) . .
N3 C8 C6 127.4(4) . .
N1 C9 N3 108.7(3) . .
N1 C9 C10 123.7(3) . .
N3 C9 C10 127.5(3) . .
C11 C10 C15 120.0(4) . .
C11 C10 C9 117.3(4) . .
C15 C10 C9 122.7(4) . .
C12 C11 C10 119.8(4) . .
C12 C11 H11 120.1 . .
C10 C11 H11 120.1 . .
C11 C12 C13 120.6(5) . .
C11 C12 H12 119.7 . .
C13 C12 H12 119.7 . .
C14 C13 C12 119.7(4) . .
C14 C13 H13 120.1 . .
C12 C13 H13 120.1 . .
C13 C14 C15 120.5(4) . .
C13 C14 C16 117.9(4) . .
C15 C14 C16 121.6(4) . .
C14 C15 C10 119.3(4) . .
C14 C15 H15 120.3 . .
C10 C15 H15 120.3 . .
O2 C16 O1 125.6(4) . .
O2 C16 C14 116.4(4) . .
O1 C16 C14 117.9(4) . .
O7 C17 O8 120.9(4) . .
O7 C17 C18 118.7(3) . .
O8 C17 C18 120.3(3) . .
O7 C17 La1 55.8(2) . 2_776
O8 C17 La1 67.8(2) . 2_776
C18 C17 La1 161.4(3) . 2_776
C23 C18 C19 119.5(4) . .
C23 C18 C17 118.8(3) . .
C19 C18 C17 121.7(4) . .
C20 C19 C18 119.8(4) . .
C20 C19 H19 120.1 . .
C18 C19 H19 120.1 . .
C19 C20 C21 120.8(4) . .
C19 C20 H20 119.6 . .
C21 C20 H20 119.6 . .
C20 C21 C22 119.4(4) . .
C20 C21 H21 120.3 . .
C22 C21 H21 120.3 . .
C23 C22 C21 120.0(4) . .
C23 C22 C24 120.6(4) . .
C21 C22 C24 119.3(4) . .
C22 C23 C18 120.4(4) . .
C22 C23 H23 119.8 . .
C18 C23 H23 119.8 . .
N8 C24 N6 109.2(3) . .
N8 C24 C22 124.8(4) . .
N6 C24 C22 125.9(4) . .
N7 C25 N6 109.9(3) . .
N7 C25 C26 124.7(4) . .
N6 C25 C26 125.4(4) . .
C27 C26 C31 120.0(4) . .
C27 C26 C25 119.0(4) . .
C31 C26 C25 120.8(3) . .
C28 C27 C26 119.8(4) . .
C28 C27 H27 120.1 . .
C26 C27 H27 120.1 . .
C27 C28 C29 120.9(4) . .
C27 C28 H28 119.5 . .
C29 C28 H28 119.5 . .
C28 C29 C30 119.1(4) . .
C28 C29 H29 120.4 . .
C30 C29 H29 120.4 . .
C31 C30 C29 120.4(4) . .
C31 C30 C32 119.8(3) . .
C29 C30 C32 119.9(3) . .
C30 C31 C26 119.8(3) . .
C30 C31 H31 120.1 . .
C26 C31 H31 120.1 . .
O6 C32 O5 121.9(4) . .
O6 C32 C30 118.9(3) . .
O5 C32 C30 119.2(3) . .
O6 C32 La1 58.3(2) . .
O5 C32 La1 63.6(2) . .
C30 C32 La1 176.5(3) . .
C9 N1 N2 107.8(3) . .
C8 N2 N1 107.9(3) . .
C8 N3 C9 106.9(3) . .
C8 N3 N4 125.7(4) . .
C9 N3 N4 126.5(3) . .
N3 N4 H4A 117.0 . .
N3 N4 H4B 117.3 . .
H4A N4 H4B 108.8 . .
N6 N5 H5B 108.9 . .
N6 N5 H5A 112.6 . .
H5B N5 H5A 107.8 . .
C25 N6 C24 106.0(3) . .
C25 N6 N5 125.5(3) . .
C24 N6 N5 127.5(3) . .
C25 N7 N8 107.0(3) . .
C24 N8 N7 107.8(3) . .
C16 O1 La1 129.4(3) . 2_776
C16 O2 La1 147.4(3) . 1_554
C1 O3 La1 94.2(2) . .
C1 O4 La1 92.5(2) . .
C32 O5 La1 91.1(2) . .
C32 O6 La1 96.8(2) . .
C17 O7 La1 100.3(2) . 2_776
C17 O8 La1 169.1(3) . 1_554
C17 O8 La1 87.8(2) . 2_776
La1 O8 La1 102.05(9) 1_554 2_776
Mn1 O9 H9A 109.5 . .
Mn1 O9 H9B 106.9 . .
H9A O9 H9B 117.2 . .
Mn1 O10 H10A 109.5 . .
Mn1 O10 H10B 98.9 . .
H10A O10 H10B 119.2 . .
Mn1 O11 H11A 109.5 . .
Mn1 O11 H11B 94.4 . .
H11A O11 H11B 133.0 . .
H12A O12 H12B 107.7 . .

loop_
_geom_bond_atom_site_label_1
_geom_bond_atom_site_label_2
_geom_bond_distance
_geom_bond_site_symmetry_2
La1 O2 2.438(3) 1_556
La1 O8 2.493(3) 1_556
La1 O1 2.502(3) 2_776
La1 O6 2.515(3) .
La1 O7 2.562(3) 2_776
La1 O3 2.582(3) .
La1 O4 2.628(3) .
La1 O5 2.631(3) .
La1 O8 2.825(3) 2_776
La1 C32 2.936(4) .
La1 C1 2.955(4) .
La1 C17 3.048(4) 2_776
Mn1 O9 2.158(3) .
Mn1 O9 2.158(3) 2_556
Mn1 O10 2.173(3) 2_556
Mn1 O10 2.173(3) .
Mn1 O11 2.214(3) .
Mn1 O11 2.214(3) 2_556
C1 O4 1.241(5) .
C1 O3 1.262(5) .
C1 C2 1.506(6) .
C2 C7 1.381(6) .
C2 C3 1.384(6) .
C3 C4 1.380(7) .
C3 H3 0.9300 .
C4 C5 1.394(7) .
C4 H4 0.9300 .
C5 C6 1.388(6) .
C5 H5 0.9300 .
C6 C7 1.383(6) .
C6 C8 1.468(6) .
C7 H7 0.9300 .
C8 N2 1.320(5) .
C8 N3 1.362(5) .
C9 N1 1.320(5) .
C9 N3 1.362(5) .
C9 C10 1.475(6) .
C10 C11 1.388(6) .
C10 C15 1.395(6) .
C11 C12 1.381(7) .
C11 H11 0.9300 .
C12 C13 1.383(7) .
C12 H12 0.9300 .
C13 C14 1.382(6) .
C13 H13 0.9300 .
C14 C15 1.389(6) .
C14 C16 1.507(5) .
C15 H15 0.9300 .
C16 O2 1.253(5) .
C16 O1 1.256(5) .
C17 O7 1.258(5) .
C17 O8 1.259(5) .
C17 C18 1.501(5) .
C17 La1 3.048(4) 2_776
C18 C23 1.387(5) .
C18 C19 1.389(6) .
C19 C20 1.378(6) .
C19 H19 0.9300 .
C20 C21 1.380(6) .
C20 H20 0.9300 .
C21 C22 1.392(6) .
C21 H21 0.9300 .
C22 C23 1.379(5) .
C22 C24 1.466(5) .
C23 H23 0.9300 .
C24 N8 1.316(5) .
C24 N6 1.368(5) .
C25 N7 1.315(5) .
C25 N6 1.363(5) .
C25 C26 1.470(5) .
C26 C27 1.396(6) .
C26 C31 1.397(5) .
C27 C28 1.379(6) .
C27 H27 0.9300 .
C28 C29 1.387(6) .
C28 H28 0.9300 .
C29 C30 1.407(6) .
C29 H29 0.9300 .
C30 C31 1.379(5) .
C30 C32 1.504(5) .
C31 H31 0.9300 .
C32 O6 1.245(5) .
C32 O5 1.253(5) .
N1 N2 1.378(5) .
N3 N4 1.400(5) .
N4 H4A 0.8850 .
N4 H4B 0.9060 .
N5 N6 1.402(5) .
N5 H5B 0.8927 .
N5 H5A 0.8942 .
N7 N8 1.393(5) .
O1 La1 2.502(3) 2_776
O2 La1 2.438(3) 1_554
O7 La1 2.562(3) 2_776
O8 La1 2.493(3) 1_554
O8 La1 2.825(3) 2_776
O9 H9A 0.8200 .
O9 H9B 0.8528 .
O10 H10A 0.8200 .
O10 H10B 0.8479 .
O11 H11A 0.8200 .
O11 H11B 0.8494 .
O12 H12A 0.8500 .
O12 H12B 0.8500 .

loop_
_geom_hbond_atom_site_label_D
_geom_hbond_atom_site_label_H
_geom_hbond_atom_site_label_A
_geom_hbond_distance_DH
_geom_hbond_distance_HA
_geom_hbond_distance_DA
_geom_hbond_angle_DHA
_geom_hbond_site_symmetry_A
N5 H5A O12 0.89 2.53 3.241(18) 136.5 1_655
N4 H4B N8 0.91 2.59 3.132(5) 118.9 2_766
O10 H10B N1 0.85 2.60 3.404(4) 159.9 1_545
O10 H10B N2 0.85 1.93 2.716(4) 154.7 1_545

loop_
_geom_torsion_atom_site_label_1
_geom_torsion_atom_site_label_2
_geom_torsion_atom_site_label_3
_geom_torsion_atom_site_label_4
_geom_torsion
_geom_torsion_site_symmetry_1
_geom_torsion_site_symmetry_4
O2 La1 C1 O4 -69.7(3) 1_556 .
O8 La1 C1 O4 -19.2(3) 1_556 .
O1 La1 C1 O4 135.2(3) 2_776 .
O6 La1 C1 O4 53.1(3) . .
O7 La1 C1 O4 -161.6(3) 2_776 .
O3 La1 C1 O4 172.0(4) . .
O5 La1 C1 O4 101.4(3) . .
O8 La1 C1 O4 -122.2(2) 2_776 .
C32 La1 C1 O4 76.4(3) . .
C17 La1 C1 O4 -140.8(3) 2_776 .
O2 La1 C1 O3 118.3(3) 1_556 .
O8 La1 C1 O3 168.8(2) 1_556 .
O1 La1 C1 O3 -36.7(4) 2_776 .
O6 La1 C1 O3 -118.9(3) . .
O7 La1 C1 O3 26.4(3) 2_776 .
O4 La1 C1 O3 -172.0(4) . .
O5 La1 C1 O3 -70.6(3) . .
O8 La1 C1 O3 65.8(3) 2_776 .
C32 La1 C1 O3 -95.6(3) . .
C17 La1 C1 O3 47.2(3) 2_776 .
O2 La1 C1 C2 42(2) 1_556 .
O8 La1 C1 C2 92(2) 1_556 .
O1 La1 C1 C2 -113(2) 2_776 .
O6 La1 C1 C2 165(2) . .
O7 La1 C1 C2 -50(2) 2_776 .
O3 La1 C1 C2 -77(2) . .
O4 La1 C1 C2 111(2) . .
O5 La1 C1 C2 -147(2) . .
O8 La1 C1 C2 -11(2) 2_776 .
C32 La1 C1 C2 -172(2) . .
C17 La1 C1 C2 -29(2) 2_776 .
O4 C1 C2 C7 -162.4(4) . .
O3 C1 C2 C7 17.5(6) . .
La1 C1 C2 C7 90(2) . .
O4 C1 C2 C3 18.9(7) . .
O3 C1 C2 C3 -161.2(5) . .
La1 C1 C2 C3 -89(2) . .
C7 C2 C3 C4 -1.1(9) . .
C1 C2 C3 C4 177.6(6) . .
C2 C3 C4 C5 1.6(11) . .
C3 C4 C5 C6 -0.3(11) . .
C4 C5 C6 C7 -1.4(9) . .
C4 C5 C6 C8 -177.8(6) . .
C3 C2 C7 C6 -0.6(7) . .
C1 C2 C7 C6 -179.3(4) . .
C5 C6 C7 C2 1.9(7) . .
C8 C6 C7 C2 178.1(4) . .
C7 C6 C8 N2 -138.8(4) . .
C5 C6 C8 N2 37.4(7) . .
C7 C6 C8 N3 42.5(7) . .
C5 C6 C8 N3 -141.3(5) . .
N1 C9 C10 C11 -36.7(6) . .
N3 C9 C10 C11 139.2(5) . .
N1 C9 C10 C15 139.7(4) . .
N3 C9 C10 C15 -44.5(6) . .
C15 C10 C11 C12 4.1(8) . .
C9 C10 C11 C12 -179.4(5) . .
C10 C11 C12 C13 -1.7(10) . .
C11 C12 C13 C14 -0.9(10) . .
C12 C13 C14 C15 0.9(8) . .
C12 C13 C14 C16 -179.3(5) . .
C13 C14 C15 C10 1.6(6) . .
C16 C14 C15 C10 -178.2(4) . .
C11 C10 C15 C14 -4.1(6) . .
C9 C10 C15 C14 179.7(4) . .
C13 C14 C16 O2 -16.2(6) . .
C15 C14 C16 O2 163.6(4) . .
C13 C14 C16 O1 163.5(4) . .
C15 C14 C16 O1 -16.8(6) . .
O7 C17 C18 C23 22.3(6) . .
O8 C17 C18 C23 -158.6(4) . .
La1 C17 C18 C23 89.9(9) 2_776 .
O7 C17 C18 C19 -157.6(4) . .
O8 C17 C18 C19 21.5(6) . .
La1 C17 C18 C19 -90.0(9) 2_776 .
C23 C18 C19 C20 -0.4(7) . .
C17 C18 C19 C20 179.4(4) . .
C18 C19 C20 C21 1.5(8) . .
C19 C20 C21 C22 -0.7(8) . .
C20 C21 C22 C23 -1.3(7) . .
C20 C21 C22 C24 175.1(4) . .
C21 C22 C23 C18 2.4(6) . .
C24 C22 C23 C18 -173.9(4) . .
C19 C18 C23 C22 -1.5(6) . .
C17 C18 C23 C22 178.6(4) . .
C23 C22 C24 N8 135.3(4) . .
C21 C22 C24 N8 -41.0(6) . .
C23 C22 C24 N6 -42.3(6) . .
C21 C22 C24 N6 141.4(4) . .
N7 C25 C26 C27 36.5(6) . .
N6 C25 C26 C27 -144.6(4) . .
N7 C25 C26 C31 -138.0(4) . .
N6 C25 C26 C31 40.9(6) . .
C31 C26 C27 C28 0.2(7) . .
C25 C26 C27 C28 -174.3(4) . .
C26 C27 C28 C29 0.4(7) . .
C27 C28 C29 C30 -0.7(7) . .
C28 C29 C30 C31 0.3(6) . .
C28 C29 C30 C32 -179.7(4) . .
C29 C30 C31 C26 0.3(6) . .
C32 C30 C31 C26 -179.7(4) . .
C27 C26 C31 C30 -0.6(6) . .
C25 C26 C31 C30 173.9(4) . .
C31 C30 C32 O6 172.1(4) . .
C29 C30 C32 O6 -7.8(6) . .
C31 C30 C32 O5 -8.0(6) . .
C29 C30 C32 O5 172.0(4) . .
C31 C30 C32 La1 135(4) . .
C29 C30 C32 La1 -45(5) . .
O2 La1 C32 O6 -50.1(3) 1_556 .
O8 La1 C32 O6 24.6(3) 1_556 .
O1 La1 C32 O6 100.5(3) 2_776 .
O7 La1 C32 O6 165.3(3) 2_776 .
O3 La1 C32 O6 -135.2(3) . .
O4 La1 C32 O6 -85.2(3) . .
O5 La1 C32 O6 177.5(4) . .
O8 La1 C32 O6 107.6(3) 2_776 .
C1 La1 C32 O6 -110.0(3) . .
C17 La1 C32 O6 151.1(3) 2_776 .
O2 La1 C32 O5 132.4(3) 1_556 .
O8 La1 C32 O5 -152.9(2) 1_556 .
O1 La1 C32 O5 -76.9(2) 2_776 .
O6 La1 C32 O5 -177.5(4) . .
O7 La1 C32 O5 -12.2(3) 2_776 .
O3 La1 C32 O5 47.4(2) . .
O4 La1 C32 O5 97.3(2) . .
O8 La1 C32 O5 -69.9(3) 2_776 .
C1 La1 C32 O5 72.6(2) . .
C17 La1 C32 O5 -26.4(3) 2_776 .
O2 La1 C32 C30 -12(4) 1_556 .
O8 La1 C32 C30 63(4) 1_556 .
O1 La1 C32 C30 139(4) 2_776 .
O6 La1 C32 C30 38(4) . .
O7 La1 C32 C30 -156(4) 2_776 .
O3 La1 C32 C30 -97(4) . .
O4 La1 C32 C30 -47(4) . .
O5 La1 C32 C30 -144(4) . .
O8 La1 C32 C30 146(4) 2_776 .
C1 La1 C32 C30 -72(4) . .
C17 La1 C32 C30 -171(4) 2_776 .
N3 C9 N1 N2 -0.7(5) . .
C10 C9 N1 N2 175.8(4) . .
N3 C8 N2 N1 1.6(5) . .
C6 C8 N2 N1 -177.3(4) . .
C9 N1 N2 C8 -0.6(5) . .
N2 C8 N3 C9 -2.1(5) . .
C6 C8 N3 C9 176.8(4) . .
N2 C8 N3 N4 -171.7(4) . .
C6 C8 N3 N4 7.2(7) . .
N1 C9 N3 C8 1.7(5) . .
C10 C9 N3 C8 -174.6(4) . .
N1 C9 N3 N4 171.2(4) . .
C10 C9 N3 N4 -5.1(7) . .
N7 C25 N6 C24 0.0(5) . .
C26 C25 N6 C24 -179.0(4) . .
N7 C25 N6 N5 -169.0(4) . .
C26 C25 N6 N5 12.0(7) . .
N8 C24 N6 C25 0.5(5) . .
C22 C24 N6 C25 178.4(4) . .
N8 C24 N6 N5 169.2(4) . .
C22 C24 N6 N5 -12.9(7) . .
N6 C25 N7 N8 -0.5(5) . .
C26 C25 N7 N8 178.5(4) . .
N6 C24 N8 N7 -0.8(5) . .
C22 C24 N8 N7 -178.7(4) . .
C25 N7 N8 C24 0.8(5) . .
O2 C16 O1 La1 -5.7(7) . 2_776
C14 C16 O1 La1 174.7(3) . 2_776
O1 C16 O2 La1 31.4(9) . 1_554
C14 C16 O2 La1 -149.0(4) . 1_554
O4 C1 O3 La1 -8.5(5) . .
C2 C1 O3 La1 171.6(3) . .
O2 La1 O3 C1 -59.6(3) 1_556 .
O8 La1 O3 C1 -22.9(5) 1_556 .
O1 La1 O3 C1 155.6(2) 2_776 .
O6 La1 O3 C1 63.6(3) . .
O7 La1 O3 C1 -151.3(3) 2_776 .
O4 La1 O3 C1 4.4(2) . .
O5 La1 O3 C1 101.1(3) . .
O8 La1 O3 C1 -123.7(3) 2_776 .
C32 La1 O3 C1 81.3(3) . .
C17 La1 O3 C1 -133.9(3) 2_776 .
O3 C1 O4 La1 8.3(4) . .
C2 C1 O4 La1 -171.8(3) . .
O2 La1 O4 C1 103.8(3) 1_556 .
O8 La1 O4 C1 165.6(2) 1_556 .
O1 La1 O4 C1 -85.0(4) 2_776 .
O6 La1 O4 C1 -124.4(3) . .
O7 La1 O4 C1 20.1(3) 2_776 .
O3 La1 O4 C1 -4.5(2) . .
O5 La1 O4 C1 -73.4(3) . .
O8 La1 O4 C1 73.7(3) 2_776 .
C32 La1 O4 C1 -98.8(3) . .
C17 La1 O4 C1 45.8(3) 2_776 .
O6 C32 O5 La1 -2.6(4) . .
C30 C32 O5 La1 177.6(3) . .
O2 La1 O5 C32 -83.3(3) 1_556 .
O8 La1 O5 C32 32.0(3) 1_556 .
O1 La1 O5 C32 97.4(3) 2_776 .
O6 La1 O5 C32 1.4(2) . .
O7 La1 O5 C32 169.6(2) 2_776 .
O3 La1 O5 C32 -127.9(3) . .
O4 La1 O5 C32 -77.6(2) . .
O8 La1 O5 C32 140.6(2) 2_776 .
C1 La1 O5 C32 -102.2(3) . .
C17 La1 O5 C32 162.2(2) 2_776 .
O5 C32 O6 La1 2.7(4) . .
C30 C32 O6 La1 -177.5(3) . .
O2 La1 O6 C32 145.0(2) 1_556 .
O8 La1 O6 C32 -155.2(3) 1_556 .
O1 La1 O6 C32 -76.2(3) 2_776 .
O7 La1 O6 C32 -22.3(4) 2_776 .
O3 La1 O6 C32 45.9(3) . .
O4 La1 O6 C32 88.6(3) . .
O5 La1 O6 C32 -1.4(2) . .
O8 La1 O6 C32 -119.9(3) 2_776 .
C1 La1 O6 C32 68.4(3) . .
C17 La1 O6 C32 -64.5(4) 2_776 .
O8 C17 O7 La1 -20.0(4) . 2_776
C18 C17 O7 La1 159.1(3) . 2_776
O7 C17 O8 La1 -137.5(13) . 1_554
C18 C17 O8 La1 43.4(17) . 1_554
La1 C17 O8 La1 -155.3(15) 2_776 1_554
O7 C17 O8 La1 17.8(4) . 2_776
C18 C17 O8 La1 -161.3(3) . 2_776
